data_7001997
loop_
_publ_author_name
'Binobaid, Abeer'
'Iglesias, Manuel'
'Beetstra, Dirk J.'
'Kariuki, Benson'
'Dervisi, Athanasia'
'Fallis, Ian A.'
'Cavell, Kingsley J.'

_publ_section_title
;
 Expanded ring and functionalised expanded ring N-heterocyclic carbenes
 as ligands in catalysis
;
_journal_issue 35
_journal_name_full 'Dalton Transactions'
_journal_page_first 7099
_journal_paper_doi 10.1039/b909834h
_journal_year 2009
_chemical_formula_moiety 'C32 H44 Cl N2 O Rh'
_chemical_formula_sum 'C32 H44 Cl N2 O Rh'
_chemical_formula_weight 611.05
_chemical_name_systematic
;
?
;
_space_group_IT_number 14
_symmetry_cell_setting monoclinic
_symmetry_space_group_name_Hall '-P 2yn'
_symmetry_space_group_name_H-M 'P 1 21/n 1'
_atom_sites_solution_hydrogens geom
_atom_sites_solution_primary direct
_atom_sites_solution_secondary difmap
_audit_creation_method SHELXL-97
_cell_angle_alpha 90.00
_cell_angle_beta 92.8630(10)
_cell_angle_gamma 90.00
_cell_formula_units_Z 4
_cell_length_a 10.1760(2)
_cell_length_b 16.5830(3)
_cell_length_c 17.0760(4)
_cell_measurement_reflns_used 5110
_cell_measurement_temperature 150(2)
_cell_measurement_theta_max 27.47
_cell_measurement_theta_min 2.59
_cell_volume 2877.95(10)
_computing_cell_refinement DENZO/SCALEPACK
_computing_data_collection 'cOLLECT,Nonius BV, 1997-2001'
_computing_data_reduction DENZO/SCALEPACK
_computing_structure_refinement SHELXL-97
_computing_structure_solution SHELXs-97
_diffrn_ambient_temperature 150(2)
_diffrn_measured_fraction_theta_full 0.994
_diffrn_measured_fraction_theta_max 0.994
_diffrn_measurement_device_type 'Nonius KappaCCD'
_diffrn_measurement_method 'CCD scans'
_diffrn_radiation_monochromator graphite
_diffrn_radiation_source 'fine-focus sealed tube'
_diffrn_radiation_type MoK\a
_diffrn_radiation_wavelength 0.71073
_diffrn_reflns_av_R_equivalents 0.0408
_diffrn_reflns_av_sigmaI/netI 0.0622
_diffrn_reflns_limit_h_max 13
_diffrn_reflns_limit_h_min -13
_diffrn_reflns_limit_k_max 16
_diffrn_reflns_limit_k_min -21
_diffrn_reflns_limit_l_max 22
_diffrn_reflns_limit_l_min -22
_diffrn_reflns_number 11968
_diffrn_reflns_theta_full 27.47
_diffrn_reflns_theta_max 27.47
_diffrn_reflns_theta_min 2.59
_exptl_absorpt_coefficient_mu 0.714
_exptl_absorpt_correction_T_max 0.9321
_exptl_absorpt_correction_T_min 0.8530
_exptl_absorpt_correction_type empirical
_exptl_absorpt_process_details Denzo/Scalepack
_exptl_crystal_colour yellow
_exptl_crystal_density_diffrn 1.410
_exptl_crystal_density_method 'not measured'
_exptl_crystal_description block
_exptl_crystal_F_000 1280
_exptl_crystal_size_max 0.23
_exptl_crystal_size_mid 0.20
_exptl_crystal_size_min 0.10
_refine_diff_density_max 1.528
_refine_diff_density_min -0.868
_refine_diff_density_rms 0.118
_refine_ls_extinction_method none
_refine_ls_goodness_of_fit_ref 1.034
_refine_ls_hydrogen_treatment constr
_refine_ls_matrix_type full
_refine_ls_number_parameters 339
_refine_ls_number_reflns 6546
_refine_ls_number_restraints 0
_refine_ls_restrained_S_all 1.034
_refine_ls_R_factor_all 0.0680
_refine_ls_R_factor_gt 0.0484
_refine_ls_shift/su_max 0.003
_refine_ls_shift/su_mean 0.000
_refine_ls_structure_factor_coef Fsqd
_refine_ls_weighting_details 'calc w=1/[\s^2^(Fo^2^)+(0.0583P)^2^+5.8909P] where P=(Fo^2^+2Fc^2^)/3'
_refine_ls_weighting_scheme calc
_refine_ls_wR_factor_gt 0.1198
_refine_ls_wR_factor_ref 0.1301
_reflns_number_gt 5110
_reflns_number_total 6546
_reflns_threshold_expression >2sigma(I)
_cod_data_source_file b909834h.txt
_cod_data_source_block kjc0827
_cod_depositor_comments
;
The following automatic conversions were performed:
'_symmetry_cell_setting' value 'Monoclinic' changed to 'monoclinic'
according to '/home/saulius/struct/CIF-dictionaries/cif_core.dic'
dictionary named 'cif_core.dic' version 2.4.1 from 2010-06-29.

Automatic conversion script
Id: cif_fix_enum 1527 2010-12-29 10:47:43Z saulius 
;
_cod_original_sg_symbol_H-M P21/n
_cod_database_code 7001997

loop_
_symmetry_equiv_pos_as_xyz
'x, y, z'
'-x+1/2, y+1/2, -z+1/2'
'-x, -y, -z'
'x-1/2, -y-1/2, z-1/2'

loop_
_atom_site_label
_atom_site_type_symbol
_atom_site_fract_x
_atom_site_fract_y
_atom_site_fract_z
_atom_site_U_iso_or_equiv
_atom_site_adp_type
_atom_site_occupancy
_atom_site_symmetry_multiplicity
_atom_site_calc_flag
_atom_site_refinement_flags
_atom_site_disorder_assembly
_atom_site_disorder_group
C1 C 0.6891(4) 0.2278(2) 0.3816(2) 0.0172(7) Uani 1 1 d . . .
C2 C 0.9205(4) 0.2512(2) 0.4361(2) 0.0255(8) Uani 1 1 d . . .
H2A H 1.0063 0.2263 0.4254 0.031 Uiso 1 1 calc R . .
H2B H 0.8945 0.2318 0.4879 0.031 Uiso 1 1 calc R . .
C3 C 0.9357(4) 0.3418(2) 0.4385(3) 0.0303(9) Uani 1 1 d . . .
H3A H 0.9781 0.3603 0.3908 0.036 Uiso 1 1 calc R . .
H3B H 0.9932 0.3571 0.4846 0.036 Uiso 1 1 calc R . .
C4 C 0.8016(4) 0.3829(2) 0.4435(2) 0.0256(9) Uani 1 1 d . . .
H4A H 0.8143 0.4366 0.4681 0.031 Uiso 1 1 calc R . .
H4B H 0.7627 0.3912 0.3898 0.031 Uiso 1 1 calc R . .
C5 C 0.7070(4) 0.3348(2) 0.4901(2) 0.0221(8) Uani 1 1 d . . .
H5A H 0.7550 0.3121 0.5369 0.026 Uiso 1 1 calc R . .
H5B H 0.6381 0.3713 0.5085 0.026 Uiso 1 1 calc R . .
C6 C 0.8718(4) 0.1811(2) 0.3099(2) 0.0224(8) Uani 1 1 d . . .
C7 C 0.9072(4) 0.0996(2) 0.3223(2) 0.0245(8) Uani 1 1 d . . .
C8 C 0.9539(4) 0.0549(2) 0.2611(2) 0.0280(9) Uani 1 1 d . . .
H8 H 0.9750 -0.0005 0.2681 0.034 Uiso 1 1 calc R . .
C9 C 0.9696(4) 0.0922(3) 0.1891(2) 0.0311(9) Uani 1 1 d . . .
H9 H 1.0012 0.0615 0.1469 0.037 Uiso 1 1 calc R . .
C10 C 0.9405(4) 0.1723(3) 0.1776(2) 0.0305(9) Uani 1 1 d . . .
H10 H 0.9539 0.1970 0.1285 0.037 Uiso 1 1 calc R . .
C11 C 0.8906(4) 0.2176(2) 0.2392(2) 0.0259(9) Uani 1 1 d . . .
H11 H 0.8700 0.2730 0.2318 0.031 Uiso 1 1 calc R . .
C12 C 0.9146(5) -0.0141(3) 0.4065(3) 0.0365(11) Uani 1 1 d . . .
H12A H 0.8550 -0.0448 0.3708 0.055 Uiso 1 1 calc R . .
H12B H 0.8994 -0.0291 0.4608 0.055 Uiso 1 1 calc R . .
H12C H 1.0059 -0.0262 0.3950 0.055 Uiso 1 1 calc R . .
C13 C 0.5195(4) 0.2409(2) 0.4744(2) 0.0190(7) Uani 1 1 d . . .
C14 C 0.5240(4) 0.1758(2) 0.5275(2) 0.0204(8) Uani 1 1 d . . .
C15 C 0.4064(4) 0.1502(2) 0.5576(2) 0.0262(9) Uani 1 1 d . . .
H15 H 0.4071 0.1056 0.5926 0.031 Uiso 1 1 calc R . .
C16 C 0.2886(4) 0.1882(2) 0.5376(3) 0.0282(9) Uani 1 1 d . . .
H16 H 0.2090 0.1691 0.5577 0.034 Uiso 1 1 calc R . .
C17 C 0.2873(4) 0.2543(2) 0.4881(2) 0.0279(9) Uani 1 1 d . . .
H17 H 0.2062 0.2807 0.4753 0.033 Uiso 1 1 calc R . .
C18 C 0.4024(4) 0.2831(2) 0.4563(2) 0.0233(8) Uani 1 1 d . . .
C19 C 0.6521(4) 0.1354(2) 0.5555(2) 0.0243(8) Uani 1 1 d . . .
H19 H 0.7251 0.1629 0.5289 0.029 Uiso 1 1 calc R . .
C20 C 0.6567(4) 0.0466(2) 0.5339(3) 0.0307(9) Uani 1 1 d . . .
H20A H 0.5833 0.0183 0.5568 0.046 Uiso 1 1 calc R . .
H20B H 0.7401 0.0232 0.5542 0.046 Uiso 1 1 calc R . .
H20C H 0.6496 0.0409 0.4767 0.046 Uiso 1 1 calc R . .
C21 C 0.6784(5) 0.1456(3) 0.6433(3) 0.0386(11) Uani 1 1 d . . .
H21A H 0.6781 0.2031 0.6565 0.058 Uiso 1 1 calc R . .
H21B H 0.7643 0.1224 0.6589 0.058 Uiso 1 1 calc R . .
H21C H 0.6096 0.1179 0.6713 0.058 Uiso 1 1 calc R . .
C22 C 0.3953(4) 0.3584(2) 0.4061(2) 0.0251(8) Uani 1 1 d . . .
H22 H 0.4854 0.3702 0.3882 0.030 Uiso 1 1 calc R . .
C23 C 0.3501(5) 0.4306(2) 0.4546(3) 0.0321(10) Uani 1 1 d . . .
H23A H 0.2621 0.4198 0.4730 0.048 Uiso 1 1 calc R . .
H23B H 0.3476 0.4792 0.4220 0.048 Uiso 1 1 calc R . .
H23C H 0.4118 0.4387 0.4999 0.048 Uiso 1 1 calc R . .
C24 C 0.3024(5) 0.3480(3) 0.3339(3) 0.0375(11) Uani 1 1 d . . .
H24A H 0.3279 0.3000 0.3048 0.056 Uiso 1 1 calc R . .
H24B H 0.3075 0.3956 0.3003 0.056 Uiso 1 1 calc R . .
H24C H 0.2120 0.3416 0.3503 0.056 Uiso 1 1 calc R . .
C25 C 0.4644(4) 0.1035(2) 0.3319(2) 0.0239(8) Uani 1 1 d . . .
H25 H 0.4757 0.1313 0.3804 0.029 Uiso 1 1 calc R . .
C26 C 0.5759(4) 0.0678(2) 0.3019(2) 0.0234(8) Uani 1 1 d . . .
H26 H 0.6578 0.0749 0.3303 0.028 Uiso 1 1 calc R . .
C27 C 0.5744(5) 0.0184(2) 0.2266(2) 0.0314(9) Uani 1 1 d . . .
H27A H 0.4880 -0.0086 0.2187 0.038 Uiso 1 1 calc R . .
H27B H 0.6428 -0.0240 0.2318 0.038 Uiso 1 1 calc R . .
C28 C 0.5995(5) 0.0709(3) 0.1545(2) 0.0334(10) Uani 1 1 d . . .
H28A H 0.6951 0.0712 0.1462 0.040 Uiso 1 1 calc R . .
H28B H 0.5548 0.0459 0.1077 0.040 Uiso 1 1 calc R . .
C29 C 0.5528(4) 0.1570(2) 0.1610(2) 0.0276(9) Uani 1 1 d . . .
H29 H 0.6121 0.1986 0.1479 0.033 Uiso 1 1 calc R . .
C30 C 0.4299(4) 0.1799(3) 0.1846(2) 0.0278(9) Uani 1 1 d . . .
H30 H 0.4113 0.2359 0.1884 0.033 Uiso 1 1 calc R . .
C31 C 0.3239(4) 0.1206(3) 0.2047(2) 0.0320(10) Uani 1 1 d . . .
H31A H 0.3357 0.0700 0.1751 0.038 Uiso 1 1 calc R . .
H31B H 0.2368 0.1432 0.1884 0.038 Uiso 1 1 calc R . .
C32 C 0.3272(4) 0.1015(3) 0.2932(2) 0.0300(9) Uani 1 1 d . . .
H32A H 0.2714 0.1410 0.3196 0.036 Uiso 1 1 calc R . .
H32B H 0.2889 0.0473 0.3007 0.036 Uiso 1 1 calc R . .
N1 N 0.6429(3) 0.26765(17) 0.44403(17) 0.0181(6) Uani 1 1 d . . .
N2 N 0.8205(3) 0.22495(19) 0.37495(18) 0.0216(7) Uani 1 1 d . . .
O1 O 0.8905(3) 0.07014(16) 0.39602(16) 0.0291(7) Uani 1 1 d . . .
Rh1 Rh 0.57844(3) 0.194751(17) 0.282996(16) 0.01874(10) Uani 1 1 d . . .
Cl1 Cl 0.60924(9) 0.33519(5) 0.24075(5) 0.01671(18) Uani 1 1 d . . .

loop_
_atom_site_aniso_label
_atom_site_aniso_U_11
_atom_site_aniso_U_22
_atom_site_aniso_U_33
_atom_site_aniso_U_23
_atom_site_aniso_U_13
_atom_site_aniso_U_12
C1 0.019(2) 0.0170(16) 0.0155(16) 0.0041(13) 0.0029(14) -0.0020(14)
C2 0.016(2) 0.033(2) 0.028(2) -0.0034(16) -0.0017(16) 0.0001(16)
C3 0.021(2) 0.033(2) 0.038(2) -0.0037(18) 0.0068(19) -0.0066(17)
C4 0.023(2) 0.0224(18) 0.032(2) -0.0014(16) 0.0039(17) -0.0040(16)
C5 0.021(2) 0.0242(18) 0.0212(18) -0.0073(15) 0.0035(15) -0.0041(16)
C6 0.0142(19) 0.029(2) 0.0249(19) -0.0031(15) 0.0057(15) 0.0003(15)
C7 0.022(2) 0.0256(19) 0.0264(19) -0.0011(15) 0.0040(16) -0.0009(16)
C8 0.030(2) 0.0255(19) 0.029(2) -0.0015(16) 0.0052(18) 0.0029(17)
C9 0.028(2) 0.039(2) 0.027(2) -0.0016(17) 0.0105(18) 0.0026(19)
C10 0.029(2) 0.041(2) 0.022(2) 0.0061(17) 0.0117(18) 0.0022(19)
C11 0.024(2) 0.0283(19) 0.027(2) 0.0029(16) 0.0087(17) 0.0007(16)
C12 0.050(3) 0.028(2) 0.032(2) 0.0059(18) 0.009(2) 0.008(2)
C13 0.018(2) 0.0237(18) 0.0154(16) -0.0048(14) 0.0033(14) -0.0037(15)
C14 0.023(2) 0.0215(18) 0.0165(17) -0.0025(14) 0.0023(15) -0.0035(15)
C15 0.034(2) 0.0253(19) 0.0198(18) -0.0014(15) 0.0097(17) -0.0087(17)
C16 0.021(2) 0.029(2) 0.035(2) -0.0039(16) 0.0112(18) -0.0071(17)
C17 0.020(2) 0.032(2) 0.032(2) -0.0030(17) 0.0048(17) -0.0002(17)
C18 0.021(2) 0.0268(19) 0.0221(19) -0.0063(15) 0.0032(16) 0.0004(16)
C19 0.021(2) 0.0286(19) 0.0229(19) 0.0060(15) 0.0007(16) -0.0038(16)
C20 0.032(3) 0.029(2) 0.032(2) 0.0024(17) -0.0012(19) 0.0036(18)
C21 0.046(3) 0.040(2) 0.027(2) -0.0043(18) -0.013(2) 0.000(2)
C22 0.020(2) 0.030(2) 0.025(2) 0.0011(15) 0.0052(16) 0.0040(16)
C23 0.034(3) 0.028(2) 0.034(2) 0.0033(17) 0.0064(19) 0.0023(18)
C24 0.033(3) 0.050(3) 0.029(2) 0.001(2) -0.002(2) 0.008(2)
C25 0.025(2) 0.0257(19) 0.0210(18) 0.0010(15) 0.0019(16) -0.0063(16)
C26 0.027(2) 0.0200(18) 0.0231(19) 0.0000(14) -0.0017(16) -0.0037(15)
C27 0.034(3) 0.028(2) 0.033(2) -0.0079(17) -0.0017(19) 0.0013(18)
C28 0.040(3) 0.039(2) 0.022(2) -0.0086(17) 0.0047(19) 0.000(2)
C29 0.036(3) 0.032(2) 0.0152(18) -0.0040(15) -0.0015(17) -0.0031(18)
C30 0.029(2) 0.035(2) 0.0191(19) 0.0010(16) -0.0048(17) -0.0017(18)
C31 0.024(2) 0.043(2) 0.029(2) 0.0015(18) -0.0048(18) -0.0045(18)
C32 0.026(2) 0.034(2) 0.030(2) -0.0025(17) 0.0018(18) -0.0073(18)
N1 0.0177(17) 0.0194(15) 0.0176(14) 0.0006(12) 0.0038(12) -0.0026(12)
N2 0.0207(18) 0.0250(16) 0.0193(15) -0.0047(12) 0.0024(13) -0.0010(13)
O1 0.0380(18) 0.0274(14) 0.0222(14) 0.0030(11) 0.0045(13) 0.0027(12)
Rh1 0.02079(18) 0.02148(16) 0.01398(15) 0.00089(10) 0.00135(11) -0.00067(12)
Cl1 0.0205(5) 0.0145(4) 0.0158(4) 0.0013(3) 0.0079(3) -0.0003(3)

loop_
_atom_type_symbol
_atom_type_description
_atom_type_scat_dispersion_real
_atom_type_scat_dispersion_imag
_atom_type_scat_source
C C 0.0033 0.0016 'International Tables Vol C Tables 4.2.6.8 and 6.1.1.4'
H H 0.0000 0.0000 'International Tables Vol C Tables 4.2.6.8 and 6.1.1.4'
N N 0.0061 0.0033 'International Tables Vol C Tables 4.2.6.8 and 6.1.1.4'
O O 0.0106 0.0060 'International Tables Vol C Tables 4.2.6.8 and 6.1.1.4'
Rh Rh -1.1178 0.9187 'International Tables Vol C Tables 4.2.6.8 and 6.1.1.4'
Cl Cl 0.1484 0.1585 'International Tables Vol C Tables 4.2.6.8 and 6.1.1.4'

loop_
_geom_angle_atom_site_label_1
_geom_angle_atom_site_label_2
_geom_angle_atom_site_label_3
_geom_angle
_geom_angle_site_symmetry_1
_geom_angle_site_symmetry_3
_geom_angle_publ_flag
N2 C1 N1 117.8(3) . . ?
N2 C1 Rh1 115.3(2) . . ?
N1 C1 Rh1 125.2(3) . . ?
N2 C2 C3 112.1(3) . . ?
N2 C2 H2A 109.2 . . ?
C3 C2 H2A 109.2 . . ?
N2 C2 H2B 109.2 . . ?
C3 C2 H2B 109.2 . . ?
H2A C2 H2B 107.9 . . ?
C2 C3 C4 110.8(3) . . ?
C2 C3 H3A 109.5 . . ?
C4 C3 H3A 109.5 . . ?
C2 C3 H3B 109.5 . . ?
C4 C3 H3B 109.5 . . ?
H3A C3 H3B 108.1 . . ?
C5 C4 C3 112.8(3) . . ?
C5 C4 H4A 109.0 . . ?
C3 C4 H4A 109.0 . . ?
C5 C4 H4B 109.0 . . ?
C3 C4 H4B 109.0 . . ?
H4A C4 H4B 107.8 . . ?
N1 C5 C4 113.0(3) . . ?
N1 C5 H5A 109.0 . . ?
C4 C5 H5A 109.0 . . ?
N1 C5 H5B 109.0 . . ?
C4 C5 H5B 109.0 . . ?
H5A C5 H5B 107.8 . . ?
C11 C6 C7 120.5(3) . . ?
C11 C6 N2 121.7(3) . . ?
C7 C6 N2 117.7(3) . . ?
O1 C7 C8 124.4(4) . . ?
O1 C7 C6 115.9(3) . . ?
C8 C7 C6 119.6(4) . . ?
C7 C8 C9 119.2(4) . . ?
C7 C8 H8 120.4 . . ?
C9 C8 H8 120.4 . . ?
C10 C9 C8 121.5(4) . . ?
C10 C9 H9 119.3 . . ?
C8 C9 H9 119.3 . . ?
C9 C10 C11 119.5(4) . . ?
C9 C10 H10 120.2 . . ?
C11 C10 H10 120.2 . . ?
C6 C11 C10 119.6(4) . . ?
C6 C11 H11 120.2 . . ?
C10 C11 H11 120.2 . . ?
O1 C12 H12A 109.5 . . ?
O1 C12 H12B 109.5 . . ?
H12A C12 H12B 109.5 . . ?
O1 C12 H12C 109.5 . . ?
H12A C12 H12C 109.5 . . ?
H12B C12 H12C 109.5 . . ?
C18 C13 C14 121.6(3) . . ?
C18 C13 N1 120.6(3) . . ?
C14 C13 N1 117.6(3) . . ?
C15 C14 C13 118.1(4) . . ?
C15 C14 C19 119.2(3) . . ?
C13 C14 C19 122.7(3) . . ?
C16 C15 C14 121.3(4) . . ?
C16 C15 H15 119.3 . . ?
C14 C15 H15 119.3 . . ?
C15 C16 C17 119.6(4) . . ?
C15 C16 H16 120.2 . . ?
C17 C16 H16 120.2 . . ?
C16 C17 C18 121.6(4) . . ?
C16 C17 H17 119.2 . . ?
C18 C17 H17 119.2 . . ?
C17 C18 C13 117.5(4) . . ?
C17 C18 C22 118.9(4) . . ?
C13 C18 C22 123.5(3) . . ?
C21 C19 C20 110.0(3) . . ?
C21 C19 C14 111.5(3) . . ?
C20 C19 C14 112.7(3) . . ?
C21 C19 H19 107.4 . . ?
C20 C19 H19 107.4 . . ?
C14 C19 H19 107.4 . . ?
C19 C20 H20A 109.5 . . ?
C19 C20 H20B 109.5 . . ?
H20A C20 H20B 109.5 . . ?
C19 C20 H20C 109.5 . . ?
H20A C20 H20C 109.5 . . ?
H20B C20 H20C 109.5 . . ?
C19 C21 H21A 109.5 . . ?
C19 C21 H21B 109.5 . . ?
H21A C21 H21B 109.5 . . ?
C19 C21 H21C 109.5 . . ?
H21A C21 H21C 109.5 . . ?
H21B C21 H21C 109.5 . . ?
C18 C22 C24 111.9(4) . . ?
C18 C22 C23 110.1(3) . . ?
C24 C22 C23 109.5(3) . . ?
C18 C22 H22 108.4 . . ?
C24 C22 H22 108.4 . . ?
C23 C22 H22 108.4 . . ?
C22 C23 H23A 109.5 . . ?
C22 C23 H23B 109.5 . . ?
H23A C23 H23B 109.5 . . ?
C22 C23 H23C 109.5 . . ?
H23A C23 H23C 109.5 . . ?
H23B C23 H23C 109.5 . . ?
C22 C24 H24A 109.5 . . ?
C22 C24 H24B 109.5 . . ?
H24A C24 H24B 109.5 . . ?
C22 C24 H24C 109.5 . . ?
H24A C24 H24C 109.5 . . ?
H24B C24 H24C 109.5 . . ?
C26 C25 C32 125.3(4) . . ?
C26 C25 Rh1 71.7(2) . . ?
C32 C25 Rh1 111.0(3) . . ?
C26 C25 H25 117.4 . . ?
C32 C25 H25 117.4 . . ?
Rh1 C25 H25 87.3 . . ?
C25 C26 C27 124.2(4) . . ?
C25 C26 Rh1 69.7(2) . . ?
C27 C26 Rh1 113.8(3) . . ?
C25 C26 H26 117.9 . . ?
C27 C26 H26 117.9 . . ?
Rh1 C26 H26 86.5 . . ?
C26 C27 C28 112.1(3) . . ?
C26 C27 H27A 109.2 . . ?
C28 C27 H27A 109.2 . . ?
C26 C27 H27B 109.2 . . ?
C28 C27 H27B 109.2 . . ?
H27A C27 H27B 107.9 . . ?
C29 C28 C27 114.2(3) . . ?
C29 C28 H28A 108.7 . . ?
C27 C28 H28A 108.7 . . ?
C29 C28 H28B 108.7 . . ?
C27 C28 H28B 108.7 . . ?
H28A C28 H28B 107.6 . . ?
C30 C29 C28 124.9(4) . . ?
C30 C29 Rh1 73.1(2) . . ?
C28 C29 Rh1 108.6(3) . . ?
C30 C29 H29 117.5 . . ?
C28 C29 H29 117.5 . . ?
Rh1 C29 H29 88.3 . . ?
C29 C30 C31 123.5(4) . . ?
C29 C30 Rh1 70.1(2) . . ?
C31 C30 Rh1 111.6(3) . . ?
C29 C30 H30 118.3 . . ?
C31 C30 H30 118.3 . . ?
Rh1 C30 H30 88.3 . . ?
C30 C31 C32 112.1(3) . . ?
C30 C31 H31A 109.2 . . ?
C32 C31 H31A 109.2 . . ?
C30 C31 H31B 109.2 . . ?
C32 C31 H31B 109.2 . . ?
H31A C31 H31B 107.9 . . ?
C25 C32 C31 113.4(3) . . ?
C25 C32 H32A 108.9 . . ?
C31 C32 H32A 108.9 . . ?
C25 C32 H32B 108.9 . . ?
C31 C32 H32B 108.9 . . ?
H32A C32 H32B 107.7 . . ?
C1 N1 C13 118.2(3) . . ?
C1 N1 C5 128.0(3) . . ?
C13 N1 C5 113.7(3) . . ?
C1 N2 C6 118.7(3) . . ?
C1 N2 C2 125.3(3) . . ?
C6 N2 C2 115.2(3) . . ?
C7 O1 C12 115.9(3) . . ?
C1 Rh1 C25 99.07(14) . . ?
C1 Rh1 C26 98.62(14) . . ?
C25 Rh1 C26 38.58(15) . . ?
C1 Rh1 C29 153.58(16) . . ?
C25 Rh1 C29 97.52(16) . . ?
C26 Rh1 C29 81.93(15) . . ?
C1 Rh1 C30 167.57(15) . . ?
C25 Rh1 C30 81.51(15) . . ?
C26 Rh1 C30 89.57(15) . . ?
C29 Rh1 C30 36.76(16) . . ?
C1 Rh1 Cl1 85.12(9) . . ?
C25 Rh1 Cl1 151.25(11) . . ?
C26 Rh1 Cl1 169.02(10) . . ?
C29 Rh1 Cl1 90.14(11) . . ?
C30 Rh1 Cl1 88.56(11) . . ?

loop_
_geom_bond_atom_site_label_1
_geom_bond_atom_site_label_2
_geom_bond_distance
_geom_bond_site_symmetry_2
_geom_bond_publ_flag
C1 N2 1.348(5) . ?
C1 N1 1.359(4) . ?
C1 Rh1 2.052(4) . ?
C2 N2 1.486(5) . ?
C2 C3 1.510(6) . ?
C2 H2A 0.9900 . ?
C2 H2B 0.9900 . ?
C3 C4 1.532(6) . ?
C3 H3A 0.9900 . ?
C3 H3B 0.9900 . ?
C4 C5 1.507(5) . ?
C4 H4A 0.9900 . ?
C4 H4B 0.9900 . ?
C5 N1 1.495(5) . ?
C5 H5A 0.9900 . ?
C5 H5B 0.9900 . ?
C6 C11 1.373(5) . ?
C6 C7 1.412(5) . ?
C6 N2 1.446(5) . ?
C7 O1 1.369(5) . ?
C7 C8 1.385(5) . ?
C8 C9 1.393(6) . ?
C8 H8 0.9500 . ?
C9 C10 1.373(6) . ?
C9 H9 0.9500 . ?
C10 C11 1.407(6) . ?
C10 H10 0.9500 . ?
C11 H11 0.9500 . ?
C12 O1 1.427(5) . ?
C12 H12A 0.9800 . ?
C12 H12B 0.9800 . ?
C12 H12C 0.9800 . ?
C13 C18 1.403(5) . ?
C13 C14 1.409(5) . ?
C13 N1 1.452(4) . ?
C14 C15 1.393(5) . ?
C14 C19 1.522(6) . ?
C15 C16 1.382(6) . ?
C15 H15 0.9500 . ?
C16 C17 1.383(6) . ?
C16 H16 0.9500 . ?
C17 C18 1.400(6) . ?
C17 H17 0.9500 . ?
C18 C22 1.513(5) . ?
C19 C21 1.519(6) . ?
C19 C20 1.520(6) . ?
C19 H19 1.0000 . ?
C20 H20A 0.9800 . ?
C20 H20B 0.9800 . ?
C20 H20C 0.9800 . ?
C21 H21A 0.9800 . ?
C21 H21B 0.9800 . ?
C21 H21C 0.9800 . ?
C22 C24 1.526(6) . ?
C22 C23 1.539(5) . ?
C22 H22 1.0000 . ?
C23 H23A 0.9800 . ?
C23 H23B 0.9800 . ?
C23 H23C 0.9800 . ?
C24 H24A 0.9800 . ?
C24 H24B 0.9800 . ?
C24 H24C 0.9800 . ?
C25 C26 1.399(6) . ?
C25 C32 1.515(6) . ?
C25 Rh1 2.104(4) . ?
C25 H25 0.9500 . ?
C26 C27 1.525(5) . ?
C26 Rh1 2.130(4) . ?
C26 H26 0.9500 . ?
C27 C28 1.539(6) . ?
C27 H27A 0.9900 . ?
C27 H27B 0.9900 . ?
C28 C29 1.511(6) . ?
C28 H28A 0.9900 . ?
C28 H28B 0.9900 . ?
C29 C30 1.386(6) . ?
C29 Rh1 2.179(4) . ?
C29 H29 0.9500 . ?
C30 C31 1.512(6) . ?
C30 Rh1 2.216(4) . ?
C30 H30 0.9500 . ?
C31 C32 1.542(6) . ?
C31 H31A 0.9900 . ?
C31 H31B 0.9900 . ?
C32 H32A 0.9900 . ?
C32 H32B 0.9900 . ?
Rh1 Cl1 2.4628(8) . ?
